data_7048003
loop_
_publ_author_name
'Macaulay, Casper M.'
'Ogawa, Takahiko'
'McDonald, Robert'
'Sydora, Orson L.'
'Stradiotto, Mark'
'Turculet, Laura'

_publ_section_title
;
 A comparative analysis of hydrosilative amide reduction catalyzed by
 first-row transition metal (Mn, Fe, Co, and Ni) N-phosphinoamidinate
 complexes.
;
_journal_issue 26
_journal_name_full 'Dalton transactions (Cambridge, England : 2003)'
_journal_page_first 9581
_journal_page_last 9587
_journal_paper_doi 10.1039/c8dt04221g
_journal_volume 48
_journal_year 2019
_chemical_formula_moiety 'C35 H49 N2 Ni O P'
_chemical_formula_sum 'C35 H49 N2 Ni O P'
_chemical_formula_weight 603.44
_space_group_crystal_system triclinic
_space_group_IT_number 2
_space_group_name_Hall '-P 1'
_space_group_name_H-M_alt 'P -1'
_symmetry_space_group_name_Hall '-P 1'
_symmetry_space_group_name_H-M 'P -1'
_atom_sites_solution_hydrogens mixed
_audit_creation_method SHELXL-2014/7
_audit_update_record
;
2018-07-18 deposited with the CCDC.
2018-11-06 downloaded from the CCDC.
;
_cell_angle_alpha 86.1898(4)
_cell_angle_beta 79.7960(4)
_cell_angle_gamma 72.2523(4)
_cell_formula_units_Z 2
_cell_length_a 8.6286(3)
_cell_length_b 11.7724(4)
_cell_length_c 17.2358(6)
_cell_measurement_reflns_used 9939
_cell_measurement_temperature 193(2)
_cell_measurement_theta_max 27.69
_cell_measurement_theta_min 2.40
_cell_volume 1640.96(10)
_computing_cell_refinement 'Bruker SAINT'
_computing_data_collection 'Bruker APEX2'
_computing_data_reduction 'Bruker SAINT'
_computing_molecular_graphics 'Bruker SHELXTL'
_computing_publication_material 'Bruker SHELXTL'
_computing_structure_refinement 'SHELXL-2014/7 (Sheldrick, 2014)'
_computing_structure_solution 'SHELXT-2014 (Sheldrick, 2015)'
_diffrn_ambient_temperature 193(2)
_diffrn_measured_fraction_theta_full 0.999
_diffrn_measured_fraction_theta_max 0.979
_diffrn_measurement_device_type 'Bruker APEX-II CCD'
_diffrn_measurement_method '\w scans'
_diffrn_radiation_type MoK\a
_diffrn_radiation_wavelength 0.71073
_diffrn_reflns_av_R_equivalents 0.0157
_diffrn_reflns_av_unetI/netI 0.0232
_diffrn_reflns_Laue_measured_fraction_full 0.999
_diffrn_reflns_Laue_measured_fraction_max 0.979
_diffrn_reflns_limit_h_max 11
_diffrn_reflns_limit_h_min -11
_diffrn_reflns_limit_k_max 15
_diffrn_reflns_limit_k_min -15
_diffrn_reflns_limit_l_max 22
_diffrn_reflns_limit_l_min -23
_diffrn_reflns_number 15564
_diffrn_reflns_point_group_measured_fraction_full 0.999
_diffrn_reflns_point_group_measured_fraction_max 0.979
_diffrn_reflns_theta_full 25.242
_diffrn_reflns_theta_max 28.323
_diffrn_reflns_theta_min 1.816
_exptl_absorpt_coefficient_mu 0.668
_exptl_absorpt_correction_T_max 0.9586
_exptl_absorpt_correction_T_min 0.8217
_exptl_absorpt_correction_type numerical
_exptl_absorpt_process_details 'SADABS 2014/5'
_exptl_crystal_colour gold
_exptl_crystal_density_diffrn 1.221
_exptl_crystal_description fragment
_exptl_crystal_F_000 648
_exptl_crystal_size_max 0.387
_exptl_crystal_size_mid 0.325
_exptl_crystal_size_min 0.162
_refine_diff_density_max 0.547
_refine_diff_density_min -0.448
_refine_diff_density_rms 0.052
_refine_ls_extinction_method none
_refine_ls_goodness_of_fit_ref 1.076
_refine_ls_hydrogen_treatment mixed
_refine_ls_matrix_type full
_refine_ls_number_parameters 373
_refine_ls_number_reflns 8001
_refine_ls_number_restraints 0
_refine_ls_restrained_S_all 1.076
_refine_ls_R_factor_all 0.0395
_refine_ls_R_factor_gt 0.0345
_refine_ls_shift/su_max 0.001
_refine_ls_shift/su_mean 0.000
_refine_ls_structure_factor_coef Fsqd
_refine_ls_weighting_details 'w=1/[\s^2^(Fo^2^)+(0.0474P)^2^+0.5800P] where P=(Fo^2^+2Fc^2^)/3'
_refine_ls_weighting_scheme calc
_refine_ls_wR_factor_gt 0.0908
_refine_ls_wR_factor_ref 0.0944
_reflns_Friedel_coverage 0.000
_reflns_number_gt 7058
_reflns_number_total 8001
_reflns_threshold_expression 'I > 2\s(I)'
_cod_data_source_file c8dt04221g2.cif
_cod_data_source_block dal1522
_cod_depositor_comments 'Adding full bibliography for 7048002--7048003.cif.'
_cod_database_code 7048003
_shelx_shelxl_version_number 2014/7
_shelx_space_group_comment
; 
The symmetry employed for this shelxl refinement is uniquely defined 
by the following loop, which should always be used as a source of 
symmetry information in preference to the above space-group names. 
They are only intended as comments. 
;
_shelx_estimated_absorpt_t_min 0.782
_shelx_estimated_absorpt_t_max 0.899

loop_
_space_group_symop_operation_xyz
'x, y, z'
'-x, -y, -z'

loop_
_atom_site_label
_atom_site_type_symbol
_atom_site_fract_x
_atom_site_fract_y
_atom_site_fract_z
_atom_site_U_iso_or_equiv
_atom_site_adp_type
_atom_site_occupancy
_atom_site_site_symmetry_order
_atom_site_calc_flag
_atom_site_refinement_flags_posn
_atom_site_refinement_flags_adp
Ni Ni 0.22309(2) -0.01250(2) 0.28419(2) 0.02225(7) Uani 1 1 d . .
P P 0.14063(5) -0.06138(3) 0.18572(2) 0.02285(9) Uani 1 1 d . .
O O 0.31637(14) -0.16711(9) 0.31564(7) 0.0304(2) Uani 1 1 d . .
N1 N 0.11159(15) 0.14390(10) 0.25401(7) 0.0214(2) Uani 1 1 d . .
N2 N 0.04394(17) 0.06798(11) 0.14732(8) 0.0273(3) Uani 1 1 d . .
C1 C 0.03992(18) 0.15988(13) 0.18884(8) 0.0232(3) Uani 1 1 d . .
C2 C 0.43368(18) -0.19175(13) 0.36106(9) 0.0260(3) Uani 1 1 d . .
C3 C 0.47987(19) -0.10044(14) 0.38969(9) 0.0269(3) Uani 1 1 d . .
C4 C 0.6007(2) -0.12770(16) 0.43767(10) 0.0351(4) Uani 1 1 d . .
H4 H 0.6321 -0.0654 0.4567 0.042 Uiso 1 1 calc R U
C5 C 0.6754(2) -0.24498(18) 0.45780(12) 0.0436(4) Uani 1 1 d . .
H5 H 0.7584 -0.2635 0.4902 0.052 Uiso 1 1 calc R U
C6 C 0.6280(2) -0.33503(16) 0.43031(12) 0.0416(4) Uani 1 1 d . .
H6 H 0.6789 -0.4153 0.4447 0.050 Uiso 1 1 calc R U
C7 C 0.5080(2) -0.31145(15) 0.38226(10) 0.0334(3) Uani 1 1 d . .
C8 C 0.3939(2) 0.02429(14) 0.36615(10) 0.0302(3) Uani 1 1 d . .
H8A H 0.274(2) 0.0415(15) 0.3832(10) 0.025(3) Uiso 1 1 d . U
H8B H 0.420(2) 0.0374(15) 0.3067(11) 0.025(3) Uiso 1 1 d . U
H8C H 0.421(3) 0.085(2) 0.3918(13) 0.049(6) Uiso 1 1 d . .
C9 C 0.4519(3) -0.40918(16) 0.35479(13) 0.0462(5) Uani 1 1 d . .
H9A H 0.5180 -0.4867 0.3727 0.055 Uiso 1 1 calc R U
H9B H 0.4661 -0.4075 0.2971 0.055 Uiso 1 1 calc R U
H9C H 0.3353 -0.3970 0.3767 0.055 Uiso 1 1 calc R U
C11 C -0.0161(2) -0.14229(15) 0.21066(10) 0.0338(4) Uani 1 1 d . .
C12 C -0.1550(3) -0.0596(3) 0.26770(18) 0.0836(10) Uani 1 1 d . .
H12A H -0.1124 -0.0478 0.3146 0.100 Uiso 1 1 calc R U
H12B H -0.1970 0.0176 0.2417 0.100 Uiso 1 1 calc R U
H12C H -0.2446 -0.0956 0.2832 0.100 Uiso 1 1 calc R U
C13 C 0.0453(4) -0.2606(2) 0.2529(2) 0.0894(11) Uani 1 1 d . .
H13A H 0.0910 -0.2483 0.2987 0.107 Uiso 1 1 calc R U
H13B H -0.0466 -0.2938 0.2704 0.107 Uiso 1 1 calc R U
H13C H 0.1313 -0.3163 0.2168 0.107 Uiso 1 1 calc R U
C14 C -0.0878(3) -0.1577(2) 0.13929(14) 0.0586(6) Uani 1 1 d . .
H14A H -0.1265 -0.0802 0.1131 0.070 Uiso 1 1 calc R U
H14B H -0.0028 -0.2127 0.1025 0.070 Uiso 1 1 calc R U
H14C H -0.1806 -0.1901 0.1561 0.070 Uiso 1 1 calc R U
C15 C 0.3182(2) -0.13243(18) 0.10826(10) 0.0413(4) Uani 1 1 d . .
C16 C 0.4410(3) -0.0639(4) 0.10728(17) 0.1037(14) Uani 1 1 d . .
H16A H 0.4743 -0.0700 0.1593 0.124 Uiso 1 1 calc R U
H16B H 0.5382 -0.0973 0.0675 0.124 Uiso 1 1 calc R U
H16C H 0.3900 0.0201 0.0945 0.124 Uiso 1 1 calc R U
C17 C 0.2679(3) -0.1221(2) 0.02743(11) 0.0543(5) Uani 1 1 d . .
H17A H 0.1882 -0.1663 0.0275 0.065 Uiso 1 1 calc R U
H17B H 0.2173 -0.0380 0.0148 0.065 Uiso 1 1 calc R U
H17C H 0.3656 -0.1555 -0.0122 0.065 Uiso 1 1 calc R U
C18 C 0.3966(5) -0.2630(3) 0.12751(18) 0.1311(19) Uani 1 1 d . .
H18A H 0.3165 -0.3070 0.1281 0.157 Uiso 1 1 calc R U
H18B H 0.4934 -0.2964 0.0875 0.157 Uiso 1 1 calc R U
H18C H 0.4304 -0.2699 0.1794 0.157 Uiso 1 1 calc R U
C21 C -0.04478(19) 0.28005(13) 0.15647(9) 0.0265(3) Uani 1 1 d . .
C22 C -0.1343(2) 0.37982(14) 0.20167(10) 0.0319(3) Uani 1 1 d . .
H22 H -0.1446 0.3746 0.2575 0.038 Uiso 1 1 calc R U
C23 C -0.2089(2) 0.48733(16) 0.16559(12) 0.0425(4) Uani 1 1 d . .
H23 H -0.2697 0.5550 0.1969 0.051 Uiso 1 1 calc R U
C24 C -0.1947(3) 0.49565(17) 0.08432(12) 0.0494(5) Uani 1 1 d . .
H24 H -0.2444 0.5693 0.0598 0.059 Uiso 1 1 calc R U
C25 C -0.1081(3) 0.39676(18) 0.03880(12) 0.0484(5) Uani 1 1 d . .
H25 H -0.0991 0.4022 -0.0170 0.058 Uiso 1 1 calc R U
C26 C -0.0343(2) 0.28983(15) 0.07458(10) 0.0365(4) Uani 1 1 d . .
H26 H 0.0243 0.2221 0.0430 0.044 Uiso 1 1 calc R U
C31 C 0.11346(18) 0.24378(12) 0.29705(8) 0.0225(3) Uani 1 1 d . .
C32 C 0.01445(18) 0.26629(13) 0.37223(9) 0.0253(3) Uani 1 1 d . .
C33 C 0.0058(2) 0.36888(14) 0.41081(10) 0.0335(4) Uani 1 1 d . .
H33 H -0.0628 0.3871 0.4607 0.040 Uiso 1 1 calc R U
C34 C 0.0952(3) 0.44467(15) 0.37802(11) 0.0403(4) Uani 1 1 d . .
H34 H 0.0843 0.5158 0.4042 0.048 Uiso 1 1 calc R U
C35 C 0.2002(2) 0.41672(15) 0.30699(10) 0.0353(4) Uani 1 1 d . .
H35 H 0.2654 0.4672 0.2862 0.042 Uiso 1 1 calc R U
C36 C 0.21272(19) 0.31604(13) 0.26522(9) 0.0264(3) Uani 1 1 d . .
C37 C -0.0857(2) 0.18467(15) 0.41003(9) 0.0304(3) Uani 1 1 d . .
H37 H -0.0365 0.1057 0.3835 0.036 Uiso 1 1 calc R U
C38 C -0.0773(3) 0.16319(19) 0.49808(10) 0.0446(4) Uani 1 1 d . .
H38A H -0.1432 0.1104 0.5200 0.054 Uiso 1 1 calc R U
H38B H 0.0377 0.1259 0.5050 0.054 Uiso 1 1 calc R U
H38C H -0.1209 0.2395 0.5256 0.054 Uiso 1 1 calc R U
C39 C -0.2651(2) 0.2317(2) 0.39751(14) 0.0530(5) Uani 1 1 d . .
H39A H -0.3255 0.1770 0.4226 0.064 Uiso 1 1 calc R U
H39B H -0.3157 0.3108 0.4210 0.064 Uiso 1 1 calc R U
H39C H -0.2693 0.2376 0.3409 0.064 Uiso 1 1 calc R U
C40 C 0.3332(2) 0.28876(15) 0.18804(10) 0.0309(3) Uani 1 1 d . .
H40 H 0.3180 0.2188 0.1639 0.037 Uiso 1 1 calc R U
C41 C 0.5111(2) 0.2548(2) 0.20292(12) 0.0471(5) Uani 1 1 d . .
H41A H 0.5867 0.2376 0.1526 0.056 Uiso 1 1 calc R U
H41B H 0.5280 0.3211 0.2284 0.056 Uiso 1 1 calc R U
H41C H 0.5328 0.1839 0.2373 0.056 Uiso 1 1 calc R U
C42 C 0.3032(3) 0.39336(19) 0.12885(11) 0.0461(5) Uani 1 1 d . .
H42A H 0.3835 0.3716 0.0803 0.055 Uiso 1 1 calc R U
H42B H 0.1913 0.4117 0.1168 0.055 Uiso 1 1 calc R U
H42C H 0.3157 0.4635 0.1517 0.055 Uiso 1 1 calc R U

loop_
_atom_site_aniso_label
_atom_site_aniso_U_11
_atom_site_aniso_U_22
_atom_site_aniso_U_33
_atom_site_aniso_U_23
_atom_site_aniso_U_13
_atom_site_aniso_U_12
Ni 0.02614(11) 0.01934(10) 0.02207(10) 0.00162(7) -0.00887(7) -0.00560(7)
P 0.02583(19) 0.02057(17) 0.02249(18) -0.00123(13) -0.00678(14) -0.00567(14)
O 0.0362(6) 0.0224(5) 0.0363(6) 0.0053(4) -0.0187(5) -0.0079(4)
N1 0.0251(6) 0.0196(5) 0.0206(6) 0.0007(4) -0.0070(5) -0.0067(5)
N2 0.0346(7) 0.0230(6) 0.0271(6) 0.0021(5) -0.0137(5) -0.0083(5)
C1 0.0245(7) 0.0236(7) 0.0229(7) 0.0028(5) -0.0074(5) -0.0078(5)
C2 0.0240(7) 0.0265(7) 0.0260(7) 0.0040(6) -0.0056(6) -0.0051(6)
C3 0.0254(7) 0.0290(7) 0.0259(7) 0.0046(6) -0.0067(6) -0.0073(6)
C4 0.0306(8) 0.0427(9) 0.0351(9) 0.0055(7) -0.0133(7) -0.0120(7)
C5 0.0327(9) 0.0507(11) 0.0465(10) 0.0123(9) -0.0209(8) -0.0056(8)
C6 0.0350(9) 0.0340(9) 0.0484(11) 0.0112(8) -0.0139(8) 0.0021(7)
C7 0.0320(8) 0.0272(8) 0.0372(9) 0.0044(6) -0.0076(7) -0.0032(6)
C8 0.0379(9) 0.0267(8) 0.0303(8) 0.0044(6) -0.0153(7) -0.0118(7)
C9 0.0562(12) 0.0243(8) 0.0563(12) 0.0044(8) -0.0168(10) -0.0063(8)
C11 0.0395(9) 0.0311(8) 0.0378(9) 0.0036(7) -0.0122(7) -0.0185(7)
C12 0.0677(17) 0.104(2) 0.088(2) -0.0368(17) 0.0367(15) -0.0582(17)
C13 0.098(2) 0.0614(16) 0.146(3) 0.0604(18) -0.080(2) -0.0568(16)
C14 0.0607(14) 0.0829(17) 0.0534(13) 0.0081(12) -0.0267(11) -0.0447(13)
C15 0.0378(9) 0.0472(10) 0.0293(8) -0.0088(7) -0.0007(7) 0.0003(8)
C16 0.0552(15) 0.209(4) 0.0631(17) -0.064(2) 0.0265(13) -0.071(2)
C17 0.0611(13) 0.0728(15) 0.0295(9) -0.0161(9) -0.0012(9) -0.0211(12)
C18 0.147(3) 0.090(2) 0.0610(17) 0.0054(16) 0.0255(19) 0.079(2)
C21 0.0278(7) 0.0245(7) 0.0299(8) 0.0054(6) -0.0126(6) -0.0086(6)
C22 0.0303(8) 0.0302(8) 0.0319(8) 0.0049(6) -0.0081(6) -0.0036(6)
C23 0.0396(10) 0.0301(9) 0.0477(10) 0.0048(8) -0.0073(8) 0.0037(7)
C24 0.0554(12) 0.0349(9) 0.0486(11) 0.0172(8) -0.0180(9) 0.0016(8)
C25 0.0681(14) 0.0409(10) 0.0345(9) 0.0126(8) -0.0229(9) -0.0084(9)
C26 0.0507(10) 0.0297(8) 0.0300(8) 0.0036(6) -0.0163(7) -0.0086(7)
C31 0.0253(7) 0.0193(6) 0.0226(7) 0.0011(5) -0.0092(5) -0.0036(5)
C32 0.0268(7) 0.0237(7) 0.0238(7) 0.0012(5) -0.0078(6) -0.0036(6)
C33 0.0417(9) 0.0285(8) 0.0263(8) -0.0054(6) -0.0074(7) -0.0024(7)
C34 0.0591(12) 0.0271(8) 0.0368(9) -0.0080(7) -0.0125(8) -0.0121(8)
C35 0.0495(10) 0.0265(8) 0.0361(9) 0.0003(6) -0.0125(7) -0.0175(7)
C36 0.0309(8) 0.0240(7) 0.0258(7) 0.0024(6) -0.0098(6) -0.0080(6)
C37 0.0310(8) 0.0312(8) 0.0260(7) 0.0010(6) -0.0011(6) -0.0071(6)
C38 0.0527(11) 0.0506(11) 0.0294(9) 0.0080(8) -0.0029(8) -0.0175(9)
C39 0.0368(10) 0.0639(14) 0.0606(13) 0.0180(11) -0.0131(9) -0.0197(10)
C40 0.0354(8) 0.0322(8) 0.0291(8) 0.0019(6) -0.0053(6) -0.0164(7)
C41 0.0343(10) 0.0587(12) 0.0464(11) 0.0078(9) -0.0045(8) -0.0142(9)
C42 0.0529(12) 0.0498(11) 0.0380(10) 0.0144(8) -0.0084(8) -0.0214(9)

loop_
_atom_type_symbol
_atom_type_description
_atom_type_scat_dispersion_real
_atom_type_scat_dispersion_imag
_atom_type_scat_source
C C 0.0033 0.0016 'International Tables Vol C Tables 4.2.6.8 and 6.1.1.4'
H H 0.0000 0.0000 'International Tables Vol C Tables 4.2.6.8 and 6.1.1.4'
N N 0.0061 0.0033 'International Tables Vol C Tables 4.2.6.8 and 6.1.1.4'
O O 0.0106 0.0060 'International Tables Vol C Tables 4.2.6.8 and 6.1.1.4'
P P 0.1023 0.0942 'International Tables Vol C Tables 4.2.6.8 and 6.1.1.4'
Ni Ni 0.3393 1.1124 'International Tables Vol C Tables 4.2.6.8 and 6.1.1.4'

loop_
_geom_angle_atom_site_label_1
_geom_angle_atom_site_label_2
_geom_angle_atom_site_label_3
_geom_angle
O Ni N1 175.61(5)
O Ni P 94.65(4)
N1 Ni P 83.64(4)
O Ni C8 81.52(5)
N1 Ni C8 101.33(5)
P Ni C8 162.00(5)
O Ni H8A 87.9(5)
N1 Ni H8A 93.4(5)
P Ni H8A 173.5(5)
C8 Ni H8A 24.5(5)
O Ni H8B 91.5(5)
N1 Ni H8B 92.5(5)
P Ni H8B 138.2(5)
C8 Ni H8B 25.6(5)
H8A Ni H8B 47.5(7)
N2 P C11 105.32(7)
N2 P C15 105.51(8)
C11 P C15 114.82(9)
N2 P Ni 103.88(5)
C11 P Ni 114.99(6)
C15 P Ni 111.04(6)
C2 O Ni 120.17(10)
C1 N1 C31 121.19(12)
C1 N1 Ni 118.80(10)
C31 N1 Ni 119.88(9)
C1 N2 P 112.37(10)
N2 C1 N1 121.23(13)
N2 C1 C21 114.92(12)
N1 C1 C21 123.83(13)
O C2 C3 120.97(13)
O C2 C7 119.33(14)
C3 C2 C7 119.67(14)
C4 C3 C2 120.16(15)
C4 C3 C8 123.04(15)
C2 C3 C8 116.80(13)
C5 C4 C3 120.38(17)
C4 C5 C6 119.38(16)
C5 C6 C7 121.95(16)
C6 C7 C2 118.44(16)
C6 C7 C9 121.90(16)
C2 C7 C9 119.63(15)
C3 C8 Ni 100.36(10)
C3 C8 H8A 109.6(10)
Ni C8 H8A 58.3(10)
C3 C8 H8B 111.4(10)
Ni C8 H8B 60.7(10)
H8A C8 H8B 110.2(14)
C3 C8 H8C 114.0(13)
Ni C8 H8C 145.4(13)
H8A C8 H8C 103.7(16)
H8B C8 H8C 107.6(16)
C14 C11 C13 111.09(18)
C14 C11 C12 107.5(2)
C13 C11 C12 107.9(2)
C14 C11 P 112.04(13)
C13 C11 P 113.50(14)
C12 C11 P 104.28(13)
C16 C15 C17 108.8(2)
C16 C15 C18 109.8(3)
C17 C15 C18 109.3(2)
C16 C15 P 105.46(15)
C17 C15 P 111.84(14)
C18 C15 P 111.49(16)
C22 C21 C26 118.46(14)
C22 C21 C1 125.08(14)
C26 C21 C1 116.44(14)
C21 C22 C23 120.46(16)
C24 C23 C22 120.14(17)
C25 C24 C23 119.97(16)
C24 C25 C26 119.95(18)
C25 C26 C21 121.00(17)
C36 C31 C32 121.14(13)
C36 C31 N1 120.62(13)
C32 C31 N1 118.24(13)
C33 C32 C31 117.97(14)
C33 C32 C37 119.99(14)
C31 C32 C37 122.01(13)
C34 C33 C32 121.33(15)
C33 C34 C35 119.81(15)
C34 C35 C36 121.42(16)
C35 C36 C31 118.02(15)
C35 C36 C40 118.93(14)
C31 C36 C40 123.05(13)
C32 C37 C39 111.84(14)
C32 C37 C38 112.20(14)
C39 C37 C38 110.22(15)
C36 C40 C41 110.70(14)
C36 C40 C42 112.50(15)
C41 C40 C42 109.54(15)

loop_
_geom_bond_atom_site_label_1
_geom_bond_atom_site_label_2
_geom_bond_distance
Ni O 1.8397(11)
Ni N1 1.8859(12)
Ni P 2.1273(4)
Ni C8 2.3585(16)
Ni H8A 2.023(17)
Ni H8B 2.061(17)
P N2 1.6554(13)
P C11 1.8562(17)
P C15 1.8633(17)
O C2 1.3390(18)
N1 C1 1.3516(18)
N1 C31 1.4369(18)
N2 C1 1.3248(19)
C1 C21 1.5020(19)
C2 C3 1.400(2)
C2 C7 1.412(2)
C3 C4 1.393(2)
C3 C8 1.495(2)
C4 C5 1.384(3)
C5 C6 1.384(3)
C6 C7 1.390(2)
C7 C9 1.508(3)
C8 H8A 0.984(18)
C8 H8B 1.022(18)
C8 H8C 0.97(2)
C11 C14 1.516(3)
C11 C13 1.518(3)
C11 C12 1.533(3)
C15 C16 1.513(3)
C15 C17 1.518(3)
C15 C18 1.520(3)
C21 C22 1.392(2)
C21 C26 1.398(2)
C22 C23 1.394(2)
C23 C24 1.384(3)
C24 C25 1.383(3)
C25 C26 1.385(2)
C31 C36 1.405(2)
C31 C32 1.412(2)
C32 C33 1.393(2)
C32 C37 1.523(2)
C33 C34 1.381(3)
C34 C35 1.381(3)
C35 C36 1.394(2)
C36 C40 1.522(2)
C37 C39 1.526(3)
C37 C38 1.533(2)
C40 C41 1.527(2)
C40 C42 1.535(2)

loop_
_geom_torsion_atom_site_label_1
_geom_torsion_atom_site_label_2
_geom_torsion_atom_site_label_3
_geom_torsion_atom_site_label_4
_geom_torsion
O Ni P N2 178.45(6)
N1 Ni P N2 2.51(6)
C8 Ni P N2 -104.74(14)
O Ni P C11 63.91(7)
N1 Ni P C11 -112.03(7)
C8 Ni P C11 140.72(14)
O Ni P C15 -68.58(8)
N1 Ni P C15 115.48(8)
C8 Ni P C15 8.23(15)
N1 Ni O C2 -134.8(6)
P Ni O C2 158.29(11)
C8 Ni O C2 -4.00(12)
O Ni N1 C1 -69.7(7)
P Ni N1 C1 -2.43(10)
C8 Ni N1 C1 160.06(11)
O Ni N1 C31 114.4(6)
P Ni N1 C31 -178.30(11)
C8 Ni N1 C31 -15.82(12)
C11 P N2 C1 118.70(12)
C15 P N2 C1 -119.45(13)
Ni P N2 C1 -2.56(12)
P N2 C1 N1 1.04(19)
P N2 C1 C21 179.39(10)
C31 N1 C1 N2 177.25(13)
Ni N1 C1 N2 1.4(2)
C31 N1 C1 C21 -0.9(2)
Ni N1 C1 C21 -176.77(11)
Ni O C2 C3 4.2(2)
Ni O C2 C7 -177.75(11)
O C2 C3 C4 179.20(15)
C7 C2 C3 C4 1.2(2)
O C2 C3 C8 -0.8(2)
C7 C2 C3 C8 -178.84(14)
C2 C3 C4 C5 -0.4(3)
C8 C3 C4 C5 179.66(16)
C3 C4 C5 C6 -0.5(3)
C4 C5 C6 C7 0.6(3)
C5 C6 C7 C2 0.2(3)
C5 C6 C7 C9 -177.71(19)
O C2 C7 C6 -179.16(15)
C3 C2 C7 C6 -1.1(2)
O C2 C7 C9 -1.2(2)
C3 C2 C7 C9 176.89(16)
C4 C3 C8 Ni 178.06(13)
C2 C3 C8 Ni -1.91(16)
O Ni C8 C3 3.03(10)
N1 Ni C8 C3 179.64(10)
P Ni C8 C3 -75.82(17)
N2 P C11 C14 57.65(16)
C15 P C11 C14 -57.96(17)
Ni P C11 C14 171.36(13)
N2 P C11 C13 -175.52(19)
C15 P C11 C13 68.9(2)
Ni P C11 C13 -61.8(2)
N2 P C11 C12 -58.32(18)
C15 P C11 C12 -173.93(17)
Ni P C11 C12 55.38(18)
N2 P C15 C16 73.4(2)
C11 P C15 C16 -171.06(19)
Ni P C15 C16 -38.5(2)
N2 P C15 C17 -44.71(17)
C11 P C15 C17 70.78(17)
Ni P C15 C17 -156.65(14)
N2 P C15 C18 -167.4(2)
C11 P C15 C18 -51.9(2)
Ni P C15 C18 80.7(2)
N2 C1 C21 C22 147.19(16)
N1 C1 C21 C22 -34.5(2)
N2 C1 C21 C26 -31.4(2)
N1 C1 C21 C26 146.90(16)
C26 C21 C22 C23 -1.1(3)
C1 C21 C22 C23 -179.70(16)
C21 C22 C23 C24 0.1(3)
C22 C23 C24 C25 0.8(3)
C23 C24 C25 C26 -0.6(3)
C24 C25 C26 C21 -0.5(3)
C22 C21 C26 C25 1.4(3)
C1 C21 C26 C25 -179.95(17)
C1 N1 C31 C36 -70.98(19)
Ni N1 C31 C36 104.79(14)
C1 N1 C31 C32 109.67(16)
Ni N1 C31 C32 -74.56(15)
C36 C31 C32 C33 6.0(2)
N1 C31 C32 C33 -174.66(13)
C36 C31 C32 C37 -176.11(14)
N1 C31 C32 C37 3.2(2)
C31 C32 C33 C34 -2.0(2)
C37 C32 C33 C34 -179.96(16)
C32 C33 C34 C35 -2.5(3)
C33 C34 C35 C36 3.2(3)
C34 C35 C36 C31 0.7(2)
C34 C35 C36 C40 -178.84(16)
C32 C31 C36 C35 -5.3(2)
N1 C31 C36 C35 175.33(14)
C32 C31 C36 C40 174.17(14)
N1 C31 C36 C40 -5.2(2)
C33 C32 C37 C39 80.5(2)
C31 C32 C37 C39 -97.33(18)
C33 C32 C37 C38 -43.9(2)
C31 C32 C37 C38 138.22(15)
C35 C36 C40 C41 67.4(2)
C31 C36 C40 C41 -112.09(17)
C35 C36 C40 C42 -55.5(2)
C31 C36 C40 C42 124.99(16)
